data_2242118
loop_
_publ_author_name
'Maragatham, Gunasekaran'
'Selvarani, Sivasamy'
'Rajakumar, Perumal'
'Lakshmi, Srinivasakannan'

_publ_section_title
;
 Crystal structures of three 1-[4-(4-bromobutoxy)phenyl] chalcone
 derivatives:
 (<i>E</i>)-1-[4-(4-bromobutoxy)phenyl]-3-phenylprop-2-en-1-one,
 (<i>E</i>)-1-[4-(4-bromobutoxy)phenyl]-3-(4-methoxyphenyl)prop-2-en-1-one
 and
 (<i>E</i>)-1-[4-(4-bromobutoxy)phenyl]-3-(3,4-dimethoxyphenyl)prop-2-en-1-one
;
_journal_coeditor_code RZ5217
_journal_issue 8
_journal_name_full 'Acta Crystallographica Section E'
_journal_page_first 1232
_journal_page_last 1236
_journal_paper_doi 10.1107/S2056989017010052
_journal_volume 73
_journal_year 2017
_chemical_formula_iupac 'C19 H19 Br1 O2'
_chemical_formula_moiety 'C19 H19 Br1 O2'
_chemical_formula_sum 'C19 H19 Br O2'
_chemical_formula_weight 359.25
_chemical_name_systematic
;
(<i>E</i>)-1-[4-(4-Bromobutoxy)phenyl]-3-phenylprop-2-en-1-one
;
_space_group_crystal_system monoclinic
_space_group_IT_number 14
_space_group_name_Hall '-P 2ybc'
_space_group_name_H-M_alt 'P 1 21/c 1'
_symmetry_space_group_name_Hall '-P 2ybc'
_symmetry_space_group_name_H-M 'P 1 21/c 1'
_atom_sites_solution_hydrogens geom
_audit_creation_method SHELXL-2016/6
_cell_angle_alpha 90
_cell_angle_beta 103.257(3)
_cell_angle_gamma 90
_cell_formula_units_Z 4
_cell_length_a 5.8266(6)
_cell_length_b 38.743(4)
_cell_length_c 7.5613(7)
_cell_measurement_reflns_used 6044
_cell_measurement_temperature 296(2)
_cell_measurement_theta_max 21.72
_cell_measurement_theta_min 2.82
_cell_volume 1661.4(3)
_computing_cell_refinement
;
SAINT (Bruker, 2004)
;
_computing_data_collection
;
APEX2 (Bruker, 2004)
;
_computing_data_reduction
;
SAINT (Bruker, 2004)
;
_computing_molecular_graphics
;
<i>ORTEP-3</i> for Windows (Farrugia, 2012) and PLATON (Spek,
2009)
;
_computing_publication_material
;
publCIF (Westrip, 2010)
;
_computing_structure_refinement
;
SHELXS97 (Sheldrick, 2008)
;
_computing_structure_solution
;
SHELXS97 (Sheldrick, 2008)
;
_diffrn_ambient_temperature 296(2)
_diffrn_measured_fraction_theta_full 0.998
_diffrn_measured_fraction_theta_max 0.998
_diffrn_measurement_device_type 'Bruker Kappa APEXII CCD'
_diffrn_measurement_method 'Bruker axs kappa axes2 CCD'
_diffrn_radiation_type MoK\a
_diffrn_radiation_wavelength 0.71073
_diffrn_reflns_av_R_equivalents 0.0387
_diffrn_reflns_limit_h_max 6
_diffrn_reflns_limit_h_min -6
_diffrn_reflns_limit_k_max 46
_diffrn_reflns_limit_k_min -46
_diffrn_reflns_limit_l_max 8
_diffrn_reflns_limit_l_min -8
_diffrn_reflns_number 23972
_diffrn_reflns_theta_full 24.999
_diffrn_reflns_theta_max 24.999
_diffrn_reflns_theta_min 2.103
_exptl_absorpt_coefficient_mu 2.479
_exptl_absorpt_correction_T_max 0.7455
_exptl_absorpt_correction_T_min 0.4845
_exptl_absorpt_correction_type multi-scan
_exptl_absorpt_process_details
;
(SADABS; Bruker, 2004)
;
_exptl_crystal_colour gold
_exptl_crystal_density_diffrn 1.436
_exptl_crystal_description needle
_exptl_crystal_F_000 736
_exptl_crystal_size_max 0.35
_exptl_crystal_size_mid 0.30
_exptl_crystal_size_min 0.25
_refine_diff_density_max 0.304
_refine_diff_density_min -0.457
_refine_ls_extinction_method none
_refine_ls_goodness_of_fit_ref 0.996
_refine_ls_hydrogen_treatment constr
_refine_ls_matrix_type full
_refine_ls_number_parameters 199
_refine_ls_number_reflns 2900
_refine_ls_number_restraints 0
_refine_ls_restrained_S_all 0.996
_refine_ls_R_factor_all 0.0578
_refine_ls_R_factor_gt 0.0372
_refine_ls_shift/su_max 0.000
_refine_ls_shift/su_mean 0.000
_refine_ls_structure_factor_coef Fsqd
_refine_ls_weighting_details 'w=1/[\s^2^(Fo^2^)+(0.0813P)^2^+0.1673P] where P=(Fo^2^+2Fc^2^)/3'
_refine_ls_weighting_scheme calc
_refine_ls_wR_factor_gt 0.1108
_refine_ls_wR_factor_ref 0.1247
_reflns_number_gt 2144
_reflns_number_total 2900
_reflns_threshold_expression 'I > 2\s(I)'
_cod_data_source_file rz5217sup1.cif
_cod_data_source_block I
_cod_database_code 2242118
_shelx_space_group_comment
;
The symmetry employed for this shelxl refinement is uniquely defined
by the following loop, which should always be used as a source of
symmetry information in preference to the above space-group names.
They are only intended as comments.
;

loop_
_space_group_symop_operation_xyz
'x, y, z'
'-x, y+1/2, -z+1/2'
'-x, -y, -z'
'x, -y-1/2, z-1/2'

loop_
_atom_site_type_symbol
_atom_site_label
_atom_site_fract_x
_atom_site_fract_y
_atom_site_fract_z
_atom_site_U_iso_or_equiv
_atom_site_adp_type
_atom_site_calc_flag
_atom_site_occupancy
Br Br1 0.63319(7) 0.02039(2) 0.28807(6) 0.0939(2) Uani d 1
O O1 1.3193(3) 0.15598(5) 0.4937(2) 0.0578(5) Uani d 1
O O2 1.6704(3) 0.30949(6) 0.5960(3) 0.0744(6) Uani d 1
C C13 1.3051(4) 0.35758(7) 0.5004(3) 0.0493(6) Uani d 1
H H13 1.457574 0.364911 0.552739 0.059 Uiso calc 1
C C14 1.1307(4) 0.38479(6) 0.4445(3) 0.0444(6) Uani d 1
C C9 1.5977(4) 0.23866(7) 0.5833(4) 0.0539(7) Uani d 1
H H9 1.749154 0.246902 0.631214 0.065 Uiso calc 1
C C12 1.2744(5) 0.32437(7) 0.4863(4) 0.0546(7) Uani d 1
H H12 1.123062 0.316027 0.439286 0.066 Uiso calc 1
C C11 1.4674(4) 0.29937(7) 0.5411(3) 0.0496(6) Uani d 1
C C3 1.1193(5) 0.10260(7) 0.4330(3) 0.0520(7) Uani d 1
H H3A 1.175461 0.095894 0.559141 0.062 Uiso calc 1
H H3B 1.237229 0.095679 0.367946 0.062 Uiso calc 1
C C10 1.5605(5) 0.20382(7) 0.5711(4) 0.0578(7) Uani d 1
H H10 1.686048 0.188748 0.610467 0.069 Uiso calc 1
C C8 1.4155(4) 0.26206(7) 0.5261(3) 0.0439(6) Uani d 1
C C6 1.1532(4) 0.21352(7) 0.4416(4) 0.0548(7) Uani d 1
H H6 1.002310 0.205235 0.392078 0.066 Uiso calc 1
C C4 1.0918(5) 0.14099(7) 0.4224(3) 0.0507(6) Uani d 1
H H4A 1.032283 0.148097 0.297230 0.061 Uiso calc 1
H H4B 0.981320 0.148492 0.492860 0.061 Uiso calc 1
C C5 1.3371(4) 0.19087(7) 0.5003(3) 0.0464(6) Uani d 1
C C1 0.9244(5) 0.04563(7) 0.3742(4) 0.0587(7) Uani d 1
H H1A 0.987509 0.040162 0.501287 0.070 Uiso calc 1
H H1B 1.038552 0.038203 0.306780 0.070 Uiso calc 1
C C2 0.8918(5) 0.08388(6) 0.3542(3) 0.0502(6) Uani d 1
H H2A 0.771652 0.091292 0.416000 0.060 Uiso calc 1
H H2B 0.838630 0.089656 0.226542 0.060 Uiso calc 1
C C19 1.1987(5) 0.41926(7) 0.4658(4) 0.0573(7) Uani d 1
H H19 1.354784 0.424683 0.518908 0.069 Uiso calc 1
C C7 1.1941(5) 0.24836(7) 0.4565(4) 0.0536(6) Uani d 1
H H7 1.067877 0.263371 0.418390 0.064 Uiso calc 1
C C15 0.8943(4) 0.37777(8) 0.3649(3) 0.0535(7) Uani d 1
H H15 0.842960 0.354994 0.350901 0.064 Uiso calc 1
C C18 1.0390(7) 0.44548(8) 0.4097(4) 0.0720(9) Uani d 1
H H18 1.087551 0.468362 0.425886 0.086 Uiso calc 1
C C16 0.7374(6) 0.40399(9) 0.3074(4) 0.0693(8) Uani d 1
H H16 0.581280 0.398904 0.252541 0.083 Uiso calc 1
C C17 0.8100(7) 0.43798(9) 0.3303(4) 0.0759(10) Uani d 1
H H17 0.702642 0.455717 0.291748 0.091 Uiso calc 1

loop_
_atom_site_aniso_label
_atom_site_aniso_U_11
_atom_site_aniso_U_22
_atom_site_aniso_U_33
_atom_site_aniso_U_12
_atom_site_aniso_U_13
_atom_site_aniso_U_23
Br1 0.0793(3) 0.0526(3) 0.1425(4) -0.01202(17) 0.0105(3) 0.00946(19)
O1 0.0514(11) 0.0425(11) 0.0732(12) 0.0031(9) 0.0014(9) 0.0009(9)
O2 0.0448(11) 0.0562(13) 0.1106(16) -0.0067(10) -0.0061(11) 0.0055(11)
C13 0.0426(14) 0.0507(17) 0.0530(15) -0.0049(12) 0.0077(11) -0.0015(12)
C14 0.0486(14) 0.0432(14) 0.0439(13) -0.0015(11) 0.0159(11) -0.0026(11)
C9 0.0357(14) 0.0565(17) 0.0631(16) 0.0006(12) -0.0019(12) 0.0013(13)
C12 0.0427(15) 0.0470(17) 0.0689(17) -0.0027(12) 0.0017(12) -0.0008(13)
C11 0.0403(14) 0.0525(16) 0.0526(14) -0.0029(12) 0.0036(12) 0.0026(12)
C3 0.0592(17) 0.0469(15) 0.0478(14) 0.0034(12) 0.0078(12) -0.0001(12)
C10 0.0417(15) 0.0525(17) 0.0742(18) 0.0114(13) 0.0032(13) 0.0065(14)
C8 0.0378(13) 0.0489(15) 0.0436(13) 0.0012(11) 0.0065(10) 0.0029(11)
C6 0.0377(14) 0.0500(16) 0.0700(17) -0.0036(12) -0.0012(12) 0.0013(13)
C4 0.0505(15) 0.0475(15) 0.0529(14) 0.0008(12) 0.0095(12) -0.0012(12)
C5 0.0476(15) 0.0430(15) 0.0472(14) 0.0017(11) 0.0079(11) 0.0023(11)
C1 0.0672(18) 0.0437(15) 0.0617(16) 0.0014(13) 0.0077(13) 0.0006(13)
C2 0.0577(16) 0.0429(15) 0.0488(14) 0.0028(12) 0.0095(12) 0.0015(11)
C19 0.0635(17) 0.0482(16) 0.0639(16) -0.0033(14) 0.0223(14) -0.0028(13)
C7 0.0388(14) 0.0465(15) 0.0699(16) 0.0049(12) 0.0009(12) 0.0057(13)
C15 0.0492(16) 0.0563(17) 0.0542(15) 0.0000(13) 0.0101(12) -0.0039(12)
C18 0.096(3) 0.0493(18) 0.081(2) 0.0084(17) 0.0413(19) 0.0064(15)
C16 0.0599(18) 0.086(3) 0.0608(17) 0.0186(18) 0.0116(14) 0.0076(16)
C17 0.090(3) 0.075(2) 0.069(2) 0.036(2) 0.0307(19) 0.0242(17)

loop_
_atom_type_symbol
_atom_type_description
_atom_type_scat_dispersion_real
_atom_type_scat_dispersion_imag
_atom_type_scat_source
C C 0.0033 0.0016 'International Tables Vol C Tables 4.2.6.8 and 6.1.1.4'
H H 0.0000 0.0000 'International Tables Vol C Tables 4.2.6.8 and 6.1.1.4'
Br Br -0.2901 2.4595 'International Tables Vol C Tables 4.2.6.8 and 6.1.1.4'
O O 0.0106 0.0060 'International Tables Vol C Tables 4.2.6.8 and 6.1.1.4'

loop_
_geom_angle_atom_site_label_1
_geom_angle_atom_site_label_2
_geom_angle_atom_site_label_3
_geom_angle
C5 O1 C4 118.3(2)
C12 C13 C14 128.2(2)
C12 C13 H13 115.9
C14 C13 H13 115.9
C19 C14 C15 117.6(3)
C19 C14 C13 119.9(2)
C15 C14 C13 122.5(2)
C10 C9 C8 121.7(2)
C10 C9 H9 119.1
C8 C9 H9 119.1
C13 C12 C11 123.2(2)
C13 C12 H12 118.4
C11 C12 H12 118.4
O2 C11 C12 120.1(2)
O2 C11 C8 120.3(2)
C12 C11 C8 119.6(2)
C4 C3 C2 112.5(2)
C4 C3 H3A 109.1
C2 C3 H3A 109.1
C4 C3 H3B 109.1
C2 C3 H3B 109.1
H3A C3 H3B 107.8
C9 C10 C5 120.3(2)
C9 C10 H10 119.8
C5 C10 H10 119.8
C7 C8 C9 116.6(2)
C7 C8 C11 124.2(2)
C9 C8 C11 119.2(2)
C7 C6 C5 119.5(2)
C7 C6 H6 120.2
C5 C6 H6 120.2
O1 C4 C3 107.7(2)
O1 C4 H4A 110.2
C3 C4 H4A 110.2
O1 C4 H4B 110.2
C3 C4 H4B 110.2
H4A C4 H4B 108.5
O1 C5 C6 125.2(2)
O1 C5 C10 115.7(2)
C6 C5 C10 119.2(2)
C2 C1 Br1 112.62(19)
C2 C1 H1A 109.1
Br1 C1 H1A 109.1
C2 C1 H1B 109.1
Br1 C1 H1B 109.1
H1A C1 H1B 107.8
C1 C2 C3 110.9(2)
C1 C2 H2A 109.5
C3 C2 H2A 109.5
C1 C2 H2B 109.5
C3 C2 H2B 109.5
H2A C2 H2B 108.1
C18 C19 C14 121.2(3)
C18 C19 H19 119.4
C14 C19 H19 119.4
C6 C7 C8 122.6(2)
C6 C7 H7 118.7
C8 C7 H7 118.7
C16 C15 C14 120.9(3)
C16 C15 H15 119.6
C14 C15 H15 119.6
C17 C18 C19 120.2(3)
C17 C18 H18 119.9
C19 C18 H18 119.9
C15 C16 C17 120.3(3)
C15 C16 H16 119.9
C17 C16 H16 119.9
C18 C17 C16 119.9(3)
C18 C17 H17 120.0
C16 C17 H17 120.0

loop_
_geom_bond_atom_site_label_1
_geom_bond_atom_site_label_2
_geom_bond_distance
Br1 C1 1.937(3)
O1 C5 1.356(3)
O1 C4 1.434(3)
O2 C11 1.225(3)
C13 C12 1.300(4)
C13 C14 1.458(4)
C13 H13 0.9300
C14 C19 1.392(4)
C14 C15 1.397(3)
C9 C10 1.367(4)
C9 C8 1.388(3)
C9 H9 0.9300
C12 C11 1.470(4)
C12 H12 0.9300
C11 C8 1.475(4)
C3 C4 1.496(4)
C3 C2 1.509(4)
C3 H3A 0.9700
C3 H3B 0.9700
C10 C5 1.383(4)
C10 H10 0.9300
C8 C7 1.383(3)
C6 C7 1.371(4)
C6 C5 1.377(4)
C6 H6 0.9300
C4 H4A 0.9700
C4 H4B 0.9700
C1 C2 1.497(4)
C1 H1A 0.9700
C1 H1B 0.9700
C2 H2A 0.9700
C2 H2B 0.9700
C19 C18 1.377(4)
C19 H19 0.9300
C7 H7 0.9300
C15 C16 1.370(4)
C15 H15 0.9300
C18 C17 1.363(5)
C18 H18 0.9300
C16 C17 1.382(5)
C16 H16 0.9300
C17 H17 0.9300

loop_
_geom_hbond_atom_site_label_D
_geom_hbond_atom_site_label_H
_geom_hbond_atom_site_label_A
_geom_hbond_site_symmetry_D
_geom_hbond_site_symmetry_H
_geom_hbond_site_symmetry_A
_geom_hbond_distance_DH
_geom_hbond_distance_HA
_geom_hbond_distance_DA
_geom_hbond_angle_DHA
_geom_hbond_publ_flag
C2 H2B Cg 1_555 1_555 4_554 0.97 2.84 3.664(3) 144 y

loop_
_geom_torsion_atom_site_label_1
_geom_torsion_atom_site_label_2
_geom_torsion_atom_site_label_3
_geom_torsion_atom_site_label_4
_geom_torsion
C12 C13 C14 C19 -178.0(3)
C12 C13 C14 C15 0.4(4)
C14 C13 C12 C11 177.4(2)
C13 C12 C11 O2 -3.2(4)
C13 C12 C11 C8 178.0(3)
C8 C9 C10 C5 0.0(4)
C10 C9 C8 C7 0.2(4)
C10 C9 C8 C11 -179.4(2)
O2 C11 C8 C7 -176.4(3)
C12 C11 C8 C7 2.4(4)
O2 C11 C8 C9 3.1(4)
C12 C11 C8 C9 -178.1(2)
C5 O1 C4 C3 -179.0(2)
C2 C3 C4 O1 -177.7(2)
C4 O1 C5 C6 -0.9(4)
C4 O1 C5 C10 179.7(2)
C7 C6 C5 O1 179.7(2)
C7 C6 C5 C10 -0.9(4)
C9 C10 C5 O1 179.8(2)
C9 C10 C5 C6 0.4(4)
Br1 C1 C2 C3 176.61(18)
C4 C3 C2 C1 -177.7(2)
C15 C14 C19 C18 -0.3(4)
C13 C14 C19 C18 178.2(2)
C5 C6 C7 C8 1.1(4)
C9 C8 C7 C6 -0.8(4)
C11 C8 C7 C6 178.7(2)
C19 C14 C15 C16 1.2(4)
C13 C14 C15 C16 -177.3(2)
C14 C19 C18 C17 -0.5(4)
C14 C15 C16 C17 -1.2(4)
C19 C18 C17 C16 0.5(5)
C15 C16 C17 C18 0.4(5)

_cod_database_fobs_code 2242118
